data_8102827
loop_
_publ_author_name
'Cheng-Jun Hao'
'Yao-Ling Wang'
'Song-Tao Chen'

_publ_section_title
;
 Crystal structure of 3-(5-methyl-3-phenyl-1H-pyrazol-1-yl)propanamide
 hydrate, C13H15N3O &#x00B7; H2O
;
_journal_issue 4
_journal_name_full 'Zeitschrift f\"ur Kristallographie - New Crystal Structures'
_journal_page_first 727
_journal_volume 225
_journal_year 2010
_chemical_formula_sum 'C13 H17 N3 O2'
_chemical_formula_weight 247.30
_chemical_name_systematic
; 
3-(5-methyl-3-phenyl-1H-pyrazol-1-yl)propanamidemonohydrate,
(C~13~H~15~N~3~O^.^H~2~O)
;
_space_group_IT_number 19
_symmetry_cell_setting orthorhombic
_symmetry_space_group_name_Hall 'P 2ac 2ab'
_symmetry_space_group_name_H-M 'P 21 21 21'
_atom_sites_solution_hydrogens geom
_atom_sites_solution_primary direct
_atom_sites_solution_secondary difmap
_audit_creation_method SHELXL-97
_audit_update_record
;
2010-07-10 # Formatted by publCIF
;
_cell_angle_alpha 90.00
_cell_angle_beta 90.00
_cell_angle_gamma 90.00
_cell_formula_units_Z 4
_cell_length_a 6.5482(13)
_cell_length_b 12.609(3)
_cell_length_c 16.605(3)
_cell_measurement_temperature 293(2)
_cell_measurement_theta_max 27.4758
_cell_measurement_theta_min 2.2678
_cell_volume 1371.0(5)
_computing_cell_refinement CrystalClear
_computing_data_collection 'CrystalClear (Rigaku, 2000)'
_computing_data_reduction CrystalClear
_computing_molecular_graphics 'SHELXL-97 (Sheldrick, 1997)'
_computing_publication_material 'SHELXL-97 (Sheldrick, 1997)'
_computing_structure_refinement 'SHELXL-97 (Sheldrick, 1997)'
_computing_structure_solution 'SHELXS-97 (Sheldrick, 1990)'
_diffrn_ambient_temperature 293(2)
_diffrn_measured_fraction_theta_full 0.998
_diffrn_measured_fraction_theta_max 0.998
_diffrn_measurement_device_type 'Rigaku Mercury CCD area-detector'
_diffrn_measurement_method \w
_diffrn_radiation_monochromator graphite
_diffrn_radiation_source 'fine-focus sealed tube'
_diffrn_radiation_type MoK\a
_diffrn_radiation_wavelength 0.71073
_diffrn_reflns_av_R_equivalents 0.0467
_diffrn_reflns_av_sigmaI/netI 0.0365
_diffrn_reflns_limit_h_max 6
_diffrn_reflns_limit_h_min -7
_diffrn_reflns_limit_k_max 15
_diffrn_reflns_limit_k_min -14
_diffrn_reflns_limit_l_max 19
_diffrn_reflns_limit_l_min -19
_diffrn_reflns_number 10734
_diffrn_reflns_theta_full 25.01
_diffrn_reflns_theta_max 25.01
_diffrn_reflns_theta_min 3.23
_exptl_absorpt_coefficient_mu 0.083
_exptl_absorpt_correction_T_max 0.9347
_exptl_absorpt_correction_T_min 0.7437
_exptl_absorpt_correction_type multi-scan
_exptl_absorpt_process_details '(CrystalClear; Rigaku, 2000)'
_exptl_crystal_colour Yellow
_exptl_crystal_density_diffrn 1.198
_exptl_crystal_density_method 'not measured'
_exptl_crystal_description Prism
_exptl_crystal_F_000 528
_exptl_crystal_size_max 0.29
_exptl_crystal_size_mid 0.12
_exptl_crystal_size_min 0.09
_refine_diff_density_max 0.219
_refine_diff_density_min -0.169
_refine_diff_density_rms 0.039
_refine_ls_abs_structure_details 'Flack H D (1983), Acta Cryst. A39, 876-881'
_refine_ls_abs_structure_Flack -2(2)
_refine_ls_extinction_coef 0.044(5)
_refine_ls_extinction_expression Fc^*^=kFc[1+0.001xFc^2^\l^3^/sin(2\q)]^-1/4^
_refine_ls_extinction_method SHELXL
_refine_ls_goodness_of_fit_ref 1.086
_refine_ls_hydrogen_treatment mixed
_refine_ls_matrix_type full
_refine_ls_number_parameters 167
_refine_ls_number_reflns 2402
_refine_ls_number_restraints 0
_refine_ls_restrained_S_all 1.086
_refine_ls_R_factor_all 0.0627
_refine_ls_R_factor_gt 0.0431
_refine_ls_shift/su_max 0.000
_refine_ls_shift/su_mean 0.000
_refine_ls_structure_factor_coef Fsqd
_refine_ls_weighting_details 'calc w=1/[\s^2^(Fo^2^)+(0.0577P)^2^+0.3769P] where P=(Fo^2^+2Fc^2^)/3'
_refine_ls_weighting_scheme calc
_refine_ls_wR_factor_gt 0.1055
_refine_ls_wR_factor_ref 0.1299
_reflns_number_gt 1855
_reflns_number_total 2402
_reflns_threshold_expression >2sigma(I)
_cod_data_source_file 1267-3153.cff
_cod_data_source_block shx97
_cod_depositor_comments
;
The following automatic conversions were performed:
'_exptl_absorpt_correction_type' value 'Multi-scan' changed to
'multi-scan' according to
'/home/saulius/struct/CIF-dictionaries/cif_core.dic' dictionary named
'cif_core.dic' version 2.4.1 from 2010-06-29.

Automatic conversion script
Id: cif_fix_enum 1555 2011-01-17 13:19:09Z saulius 
;
_cod_original_cell_volume 1371.1(5)
_cod_original_sg_symbol_H-M 'P21 21 21'
_cod_database_code 8102827

loop_
_symmetry_equiv_pos_as_xyz
'x, y, z'
'-x+1/2, -y, z+1/2'
'-x, y+1/2, -z+1/2'
'x+1/2, -y+1/2, -z'

loop_
_atom_site_label
_atom_site_type_symbol
_atom_site_fract_x
_atom_site_fract_y
_atom_site_fract_z
_atom_site_U_iso_or_equiv
_atom_site_adp_type
_atom_site_occupancy
_atom_site_symmetry_multiplicity
_atom_site_calc_flag
_atom_site_refinement_flags
_atom_site_disorder_assembly
_atom_site_disorder_group
O1 O 0.1505(3) 0.37330(15) 0.44462(13) 0.0593(6) Uani 1 1 d . . .
O2 O 0.0611(4) 0.17289(18) 0.50607(18) 0.0873(9) Uani 1 1 d . . .
H21 H 0.0874 0.2358 0.4875 0.143(19) Uiso 1 1 d R . .
H22 H -0.0547 0.1594 0.5220 0.103(15) Uiso 1 1 d R . .
N1 N 0.4722(3) 0.58232(15) 0.29259(13) 0.0439(5) Uani 1 1 d . . .
N2 N 0.6169(3) 0.63179(16) 0.33822(13) 0.0450(6) Uani 1 1 d . . .
N3 N -0.1369(3) 0.46912(18) 0.43239(15) 0.0553(6) Uani 1 1 d . . .
H3A H -0.2067 0.4279 0.3987 0.083 Uiso 1 1 d R . .
H3B H -0.1668 0.5368 0.4228 0.083 Uiso 1 1 d R . .
C1 C 1.1844(6) 0.8988(3) 0.3757(3) 0.0907(13) Uani 1 1 d . . .
H1 H 1.2898 0.9416 0.3944 0.109 Uiso 1 1 calc R . .
C2 C 1.0409(6) 0.8593(3) 0.4284(2) 0.0754(10) Uani 1 1 d . . .
H2 H 1.0499 0.8750 0.4831 0.090 Uiso 1 1 calc R . .
C3 C 0.8845(5) 0.7968(2) 0.40033(19) 0.0580(8) Uani 1 1 d . . .
H3 H 0.7872 0.7713 0.4362 0.070 Uiso 1 1 calc R . .
C4 C 0.8690(4) 0.77069(19) 0.31860(17) 0.0459(7) Uani 1 1 d . . .
C5 C 1.0164(5) 0.8105(2) 0.26675(19) 0.0598(8) Uani 1 1 d . . .
H5 H 1.0113 0.7940 0.2122 0.072 Uiso 1 1 calc R . .
C6 C 1.1705(5) 0.8745(3) 0.2959(3) 0.0836(11) Uani 1 1 d . . .
H6 H 1.2670 0.9016 0.2604 0.100 Uiso 1 1 calc R . .
C7 C 0.7043(4) 0.70222(19) 0.28833(16) 0.0417(6) Uani 1 1 d . . .
C8 C 0.6156(4) 0.6976(2) 0.21208(17) 0.0513(7) Uani 1 1 d . . .
H8 H 0.6503 0.7383 0.1674 0.062 Uiso 1 1 calc R . .
C9 C 0.4662(4) 0.6207(2) 0.21620(17) 0.0502(7) Uani 1 1 d . . .
C10 C 0.3178(6) 0.5827(3) 0.15503(19) 0.0766(10) Uani 1 1 d . . .
H10A H 0.3380 0.5083 0.1459 0.115 Uiso 1 1 calc R . .
H10B H 0.3381 0.6207 0.1056 0.115 Uiso 1 1 calc R . .
H10C H 0.1813 0.5946 0.1741 0.115 Uiso 1 1 calc R . .
C11 C 0.3499(4) 0.49866(19) 0.32840(18) 0.0492(7) Uani 1 1 d . . .
H11A H 0.4367 0.4550 0.3622 0.059 Uiso 1 1 calc R . .
H11B H 0.2956 0.4540 0.2859 0.059 Uiso 1 1 calc R . .
C12 C 0.1768(5) 0.5405(2) 0.3779(2) 0.0567(8) Uani 1 1 d . . .
H12A H 0.0834 0.5789 0.3432 0.068 Uiso 1 1 calc R . .
H12B H 0.2299 0.5901 0.4174 0.068 Uiso 1 1 calc R . .
C13 C 0.0615(4) 0.45404(19) 0.42089(16) 0.0436(6) Uani 1 1 d . . .

loop_
_atom_site_aniso_label
_atom_site_aniso_U_11
_atom_site_aniso_U_22
_atom_site_aniso_U_33
_atom_site_aniso_U_23
_atom_site_aniso_U_13
_atom_site_aniso_U_12
O1 0.0458(11) 0.0552(11) 0.0770(14) 0.0259(10) 0.0067(11) 0.0032(10)
O2 0.0474(13) 0.0756(16) 0.139(2) 0.0475(16) 0.0007(15) -0.0013(11)
N1 0.0435(12) 0.0413(11) 0.0470(12) 0.0062(10) 0.0060(11) -0.0037(10)
N2 0.0438(12) 0.0428(11) 0.0485(13) 0.0073(10) 0.0000(11) -0.0046(11)
N3 0.0436(13) 0.0539(13) 0.0684(16) 0.0077(12) 0.0028(13) 0.0024(12)
C1 0.067(2) 0.106(3) 0.099(3) -0.001(3) -0.012(2) -0.033(2)
C2 0.075(2) 0.079(2) 0.073(2) -0.0095(18) -0.010(2) -0.013(2)
C3 0.0563(18) 0.0579(16) 0.0598(18) 0.0007(14) 0.0006(16) -0.0046(16)
C4 0.0448(14) 0.0366(12) 0.0565(17) 0.0095(12) 0.0002(14) -0.0025(12)
C5 0.0520(17) 0.0624(17) 0.065(2) 0.0101(15) 0.0037(15) -0.0074(15)
C6 0.063(2) 0.098(3) 0.090(3) 0.012(2) 0.007(2) -0.030(2)
C7 0.0426(14) 0.0349(12) 0.0475(15) 0.0083(12) 0.0063(13) -0.0016(12)
C8 0.0614(17) 0.0461(14) 0.0463(15) 0.0102(13) 0.0018(15) -0.0081(14)
C9 0.0562(16) 0.0490(14) 0.0453(15) 0.0029(13) 0.0021(14) -0.0058(14)
C10 0.087(3) 0.083(2) 0.060(2) -0.0012(18) -0.013(2) -0.023(2)
C11 0.0466(15) 0.0390(13) 0.0619(17) 0.0041(12) 0.0091(14) -0.0069(13)
C12 0.0473(16) 0.0443(14) 0.078(2) 0.0101(14) 0.0169(15) 0.0006(14)
C13 0.0404(14) 0.0437(14) 0.0466(15) 0.0044(12) 0.0026(12) -0.0013(12)

loop_
_atom_type_symbol
_atom_type_description
_atom_type_scat_dispersion_real
_atom_type_scat_dispersion_imag
_atom_type_scat_source
C C 0.0033 0.0016 'International Tables Vol C Tables 4.2.6.8 and 6.1.1.4'
H H 0.0000 0.0000 'International Tables Vol C Tables 4.2.6.8 and 6.1.1.4'
N N 0.0061 0.0033 'International Tables Vol C Tables 4.2.6.8 and 6.1.1.4'
O O 0.0106 0.0060 'International Tables Vol C Tables 4.2.6.8 and 6.1.1.4'

loop_
_geom_angle_atom_site_label_1
_geom_angle_atom_site_label_2
_geom_angle_atom_site_label_3
_geom_angle
_geom_angle_site_symmetry_1
_geom_angle_site_symmetry_3
_geom_angle_publ_flag
H21 O2 H22 119.2 . . ?
C9 N1 N2 112.1(2) . . ?
C9 N1 C11 128.7(2) . . ?
N2 N1 C11 119.2(2) . . ?
C7 N2 N1 104.8(2) . . ?
C13 N3 H3A 109.2 . . ?
C13 N3 H3B 109.1 . . ?
H3A N3 H3B 109.5 . . ?
C6 C1 C2 119.4(3) . . ?
C6 C1 H1 120.3 . . ?
C2 C1 H1 120.3 . . ?
C1 C2 C3 120.0(3) . . ?
C1 C2 H2 120.0 . . ?
C3 C2 H2 120.0 . . ?
C2 C3 C4 121.2(3) . . ?
C2 C3 H3 119.4 . . ?
C4 C3 H3 119.4 . . ?
C5 C4 C3 117.8(3) . . ?
C5 C4 C7 120.7(3) . . ?
C3 C4 C7 121.5(2) . . ?
C6 C5 C4 120.2(3) . . ?
C6 C5 H5 119.9 . . ?
C4 C5 H5 119.9 . . ?
C1 C6 C5 121.4(3) . . ?
C1 C6 H6 119.3 . . ?
C5 C6 H6 119.3 . . ?
N2 C7 C8 110.8(2) . . ?
N2 C7 C4 119.3(2) . . ?
C8 C7 C4 129.8(2) . . ?
C9 C8 C7 106.2(2) . . ?
C9 C8 H8 126.9 . . ?
C7 C8 H8 126.9 . . ?
N1 C9 C8 106.0(2) . . ?
N1 C9 C10 122.9(3) . . ?
C8 C9 C10 131.1(3) . . ?
C9 C10 H10A 109.5 . . ?
C9 C10 H10B 109.5 . . ?
H10A C10 H10B 109.5 . . ?
C9 C10 H10C 109.5 . . ?
H10A C10 H10C 109.5 . . ?
H10B C10 H10C 109.5 . . ?
N1 C11 C12 112.8(2) . . ?
N1 C11 H11A 109.0 . . ?
C12 C11 H11A 109.0 . . ?
N1 C11 H11B 109.0 . . ?
C12 C11 H11B 109.0 . . ?
H11A C11 H11B 107.8 . . ?
C11 C12 C13 112.6(2) . . ?
C11 C12 H12A 109.1 . . ?
C13 C12 H12A 109.1 . . ?
C11 C12 H12B 109.1 . . ?
C13 C12 H12B 109.1 . . ?
H12A C12 H12B 107.8 . . ?
O1 C13 N3 122.2(2) . . ?
O1 C13 C12 120.7(2) . . ?
N3 C13 C12 117.1(2) . . ?

loop_
_geom_bond_atom_site_label_1
_geom_bond_atom_site_label_2
_geom_bond_distance
_geom_bond_site_symmetry_2
_geom_bond_publ_flag
O1 C13 1.238(3) . ?
O2 H21 0.8687 . ?
O2 H22 0.8211 . ?
N1 C9 1.358(3) . ?
N1 N2 1.364(3) . ?
N1 C11 1.452(3) . ?
N2 C7 1.343(3) . ?
N3 C13 1.327(3) . ?
N3 H3A 0.8900 . ?
N3 H3B 0.8900 . ?
C1 C6 1.363(5) . ?
C1 C2 1.377(5) . ?
C1 H1 0.9300 . ?
C2 C3 1.374(4) . ?
C2 H2 0.9300 . ?
C3 C4 1.400(4) . ?
C3 H3 0.9300 . ?
C4 C5 1.387(4) . ?
C4 C7 1.470(4) . ?
C5 C6 1.380(5) . ?
C5 H5 0.9300 . ?
C6 H6 0.9300 . ?
C7 C8 1.394(4) . ?
C8 C9 1.380(4) . ?
C8 H8 0.9300 . ?
C9 C10 1.485(4) . ?
C10 H10A 0.9600 . ?
C10 H10B 0.9600 . ?
C10 H10C 0.9600 . ?
C11 C12 1.497(4) . ?
C11 H11A 0.9700 . ?
C11 H11B 0.9700 . ?
C12 C13 1.506(4) . ?
C12 H12A 0.9700 . ?
C12 H12B 0.9700 . ?

loop_
_cod_related_entry_id
_cod_related_entry_database
_cod_related_entry_code
1 ChemSpider 30654000
